data_2243189
loop_
_publ_author_name
'Akkurt, Mehmet'
'Maharramov, Abel M.'
'Duruskari, Gulnara Sh.'
'Toze, Flavien A. A.'
'Khalilov, Ali N.'

_publ_section_title
;
 Crystal structure and Hirshfeld surface analysis of
 (<i>E</i>)-5-phenyl-3-[(pyridin-4-ylmethylidene)amino]thiazolidin-2-iminium
 bromide monohydrate
;
_journal_coeditor_code XU5936
_journal_issue 9
_journal_name_full 'Acta Crystallographica Section E'
_journal_page_first 1290
_journal_page_last 1294
_journal_paper_doi 10.1107/S2056989018011155
_journal_volume 74
_journal_year 2018
_chemical_formula_iupac 'C15 H15 N4 S +, Br -, H2 O'
_chemical_formula_moiety 'C15 H15 N4 S +, Br -, H2 O'
_chemical_formula_sum 'C15 H17 Br N4 O S'
_chemical_formula_weight 381.30
_chemical_name_systematic
;
(<i>E</i>)-5-Phenyl-3-[(pyridin-4-ylmethylidene)amino]thiazolidin-2-iminium
bromide monohydrate
;
_space_group_crystal_system monoclinic
_space_group_IT_number 4
_space_group_name_Hall 'P 2yb'
_space_group_name_H-M_alt 'P 1 21 1'
_atom_sites_solution_hydrogens mixed
_atom_sites_solution_primary direct
_atom_sites_solution_secondary difmap
_audit_creation_method SHELXL-2016/6
_cell_angle_alpha 90
_cell_angle_beta 93.979(5)
_cell_angle_gamma 90
_cell_formula_units_Z 2
_cell_length_a 5.8515(8)
_cell_length_b 7.5304(10)
_cell_length_c 18.859(3)
_cell_measurement_reflns_used 6867
_cell_measurement_temperature 296(2)
_cell_measurement_theta_max 26.36
_cell_measurement_theta_min 2.91
_cell_volume 829.0(2)
_computing_cell_refinement
;
SAINT (Bruker, 2007)
;
_computing_data_collection
;
APEX2 (Bruker, 2007)
;
_computing_data_reduction
;
SAINT (Bruker, 2007)
;
_computing_molecular_graphics
;
ORTEP-3 for Windows (Farrugia, 2012)
;
_computing_publication_material
;
PLATON (Spek, 2009)
;
_computing_structure_refinement
;
SHELXL2014 (Sheldrick, 2015)
;
_computing_structure_solution
;
SHELXS97 (Sheldrick, 2008)
;
_diffrn_ambient_temperature 296(2)
_diffrn_measured_fraction_theta_full 0.993
_diffrn_measured_fraction_theta_max 0.992
_diffrn_measurement_device_type 'Bruker APEXII CCD'
_diffrn_measurement_method '\f and \w scans'
_diffrn_radiation_type MoK\a
_diffrn_radiation_wavelength 0.71073
_diffrn_reflns_av_R_equivalents 0.0761
_diffrn_reflns_limit_h_max 7
_diffrn_reflns_limit_h_min -7
_diffrn_reflns_limit_k_max 9
_diffrn_reflns_limit_k_min -9
_diffrn_reflns_limit_l_max 23
_diffrn_reflns_limit_l_min -21
_diffrn_reflns_number 12061
_diffrn_reflns_theta_full 25.242
_diffrn_reflns_theta_max 26.401
_diffrn_reflns_theta_min 2.914
_exptl_absorpt_coefficient_mu 2.612
_exptl_absorpt_correction_T_max 0.698
_exptl_absorpt_correction_T_min 0.623
_exptl_absorpt_correction_type multi-scan
_exptl_absorpt_process_details
;
(SADABS; Bruker, 2007)
;
_exptl_crystal_colour colorless
_exptl_crystal_density_diffrn 1.527
_exptl_crystal_description block
_exptl_crystal_F_000 388
_exptl_crystal_size_max 0.190
_exptl_crystal_size_mid 0.150
_exptl_crystal_size_min 0.140
_refine_diff_density_max 0.491
_refine_diff_density_min -0.471
_refine_ls_abs_structure_details
;
Flack <i>x</i> determined using 1291 quotients [(I+)-(I-)]/[(I+)+(I-)]
(Parsons <i>et al.</i>,  2013)
;
_refine_ls_abs_structure_Flack 0.004(8)
_refine_ls_extinction_method none
_refine_ls_goodness_of_fit_ref 1.075
_refine_ls_hydrogen_treatment constr
_refine_ls_matrix_type full
_refine_ls_number_parameters 199
_refine_ls_number_reflns 3373
_refine_ls_number_restraints 1
_refine_ls_restrained_S_all 1.074
_refine_ls_R_factor_all 0.0417
_refine_ls_R_factor_gt 0.0371
_refine_ls_shift/su_max 0.000
_refine_ls_shift/su_mean 0.000
_refine_ls_structure_factor_coef Fsqd
_refine_ls_weighting_details 'w=1/[\s^2^(Fo^2^)+(0.0256P)^2^+0.6286P] where P=(Fo^2^+2Fc^2^)/3'
_refine_ls_weighting_scheme calc
_refine_ls_wR_factor_gt 0.0849
_refine_ls_wR_factor_ref 0.0874
_reflns_number_gt 3107
_reflns_number_total 3373
_reflns_threshold_expression 'I > 2\s(I)'
_cod_data_source_file xu5936sup1.cif
_cod_data_source_block I
_cod_original_sg_symbol_H-M 'P 21'
_cod_database_code 2243189
_shelx_space_group_comment
;
The symmetry employed for this shelxl refinement is uniquely defined
by the following loop, which should always be used as a source of
symmetry information in preference to the above space-group names.
They are only intended as comments.
;
_shelx_estimated_absorpt_t_min 0.637
_shelx_estimated_absorpt_t_max 0.711

loop_
_symmetry_equiv_pos_as_xyz
'x, y, z'
'-x, y+1/2, -z'

loop_
_atom_site_type_symbol
_atom_site_label
_atom_site_fract_x
_atom_site_fract_y
_atom_site_fract_z
_atom_site_U_iso_or_equiv
_atom_site_adp_type
_atom_site_calc_flag
_atom_site_occupancy
Br Br1 0.00107(9) 0.87805(8) 0.76086(3) 0.05140(19) Uani d 1
O O1 0.4881(7) 0.6571(7) 0.7445(3) 0.0670(13) Uani d 1
H H1D 0.619040 0.714648 0.766487 0.100 Uiso d 1
H H1C 0.362040 0.733228 0.751357 0.100 Uiso d 1
S S1 0.4339(2) 0.15399(19) 0.67953(6) 0.0382(3) Uani d 1
N N1 0.8263(6) 0.3319(5) 0.8366(2) 0.0295(9) Uani d 1
N N2 0.7239(7) 0.2983(5) 0.7699(2) 0.0303(8) Uani d 1
N N3 0.4501(6) 0.1215(6) 0.8202(2) 0.0355(9) Uani d 1
H H3A 0.328282 0.049581 0.812009 0.043 Uiso d 1
H H3B 0.512382 0.129791 0.865099 0.043 Uiso d 1
N N4 1.3503(8) 0.5477(6) 1.0413(2) 0.0411(10) Uani d 1
C C1 0.8150(8) 0.3485(7) 0.7026(2) 0.0355(11) Uani d 1
H H1A 0.942871 0.272508 0.692765 0.043 Uiso calc 1
H H1B 0.867805 0.470588 0.704580 0.043 Uiso calc 1
C C2 0.6215(9) 0.3270(6) 0.6453(3) 0.0367(11) Uani d 1
H H2A 0.535751 0.438691 0.640770 0.044 Uiso calc 1
C C3 0.5413(7) 0.1933(6) 0.7656(2) 0.0280(9) Uani d 1
C C4 1.0129(8) 0.4175(6) 0.8403(3) 0.0342(11) Uani d 1
H H4A 1.078821 0.452819 0.799119 0.041 Uiso calc 1
C C5 1.1255(8) 0.4610(6) 0.9111(2) 0.0303(9) Uani d 1
C C6 1.3363(9) 0.5471(7) 0.9143(3) 0.0399(12) Uani d 1
H H6A 1.405181 0.577708 0.872999 0.048 Uiso calc 1
C C7 1.4407(9) 0.5859(8) 0.9808(3) 0.0415(12) Uani d 1
H H7A 1.582539 0.642081 0.982961 0.050 Uiso calc 1
C C8 1.1475(10) 0.4651(8) 1.0373(3) 0.0421(12) Uani d 1
H H8A 1.081980 0.437142 1.079457 0.051 Uiso calc 1
C C9 1.0312(8) 0.4194(6) 0.9743(3) 0.0349(11) Uani d 1
H H9A 0.890877 0.361247 0.974094 0.042 Uiso calc 1
C C10 0.6939(9) 0.2728(7) 0.5720(3) 0.0354(11) Uani d 1
C C11 0.8870(10) 0.1764(8) 0.5602(3) 0.0501(14) Uani d 1
H H11A 0.977907 0.131751 0.598504 0.060 Uiso calc 1
C C12 0.9462(10) 0.1458(11) 0.4924(5) 0.064(2) Uani d 1
H H12A 1.081948 0.086515 0.485002 0.077 Uiso calc 1
C C13 0.8064(13) 0.2022(10) 0.4350(3) 0.0626(19) Uani d 1
H H13A 0.846758 0.180147 0.389002 0.075 Uiso calc 1
C C14 0.6057(15) 0.2916(9) 0.4462(3) 0.0610(19) Uani d 1
H H14A 0.508677 0.327949 0.407801 0.073 Uiso calc 1
C C15 0.5505(11) 0.3266(7) 0.5146(3) 0.0450(13) Uani d 1
H H15A 0.415794 0.386965 0.522268 0.054 Uiso calc 1

loop_
_atom_site_aniso_label
_atom_site_aniso_U_11
_atom_site_aniso_U_22
_atom_site_aniso_U_33
_atom_site_aniso_U_12
_atom_site_aniso_U_13
_atom_site_aniso_U_23
Br1 0.0357(2) 0.0535(3) 0.0647(4) 0.0010(3) 0.0019(2) -0.0076(4)
O1 0.059(3) 0.059(3) 0.084(4) 0.016(3) 0.013(2) -0.008(3)
S1 0.0326(5) 0.0560(8) 0.0249(5) -0.0080(6) -0.0050(4) -0.0042(5)
N1 0.0331(19) 0.029(2) 0.0250(18) -0.0004(14) -0.0079(14) -0.0049(13)
N2 0.0325(19) 0.0329(19) 0.0245(19) -0.0024(16) -0.0055(15) -0.0013(15)
N3 0.0296(18) 0.051(3) 0.0252(19) -0.0036(19) -0.0033(15) 0.0017(18)
N4 0.043(2) 0.043(3) 0.036(2) 0.003(2) -0.0098(18) -0.0099(19)
C1 0.037(2) 0.042(3) 0.028(2) -0.002(2) -0.0003(17) -0.001(2)
C2 0.040(2) 0.034(3) 0.035(3) 0.0068(19) -0.002(2) -0.0006(18)
C3 0.0238(19) 0.031(2) 0.028(2) 0.0050(18) -0.0030(16) -0.0005(18)
C4 0.038(2) 0.037(3) 0.027(2) -0.0021(19) -0.0028(18) -0.0039(18)
C5 0.032(2) 0.030(2) 0.029(2) -0.0017(18) -0.0043(18) -0.0047(18)
C6 0.039(3) 0.046(3) 0.034(3) -0.009(2) 0.000(2) -0.006(2)
C7 0.031(2) 0.047(3) 0.045(3) -0.003(2) -0.009(2) -0.011(2)
C8 0.050(3) 0.047(3) 0.030(3) 0.000(2) 0.004(2) -0.004(2)
C9 0.033(2) 0.037(3) 0.035(2) -0.0021(18) -0.0004(18) -0.0032(18)
C10 0.038(2) 0.040(3) 0.027(2) -0.007(2) -0.0022(19) 0.0002(19)
C11 0.044(3) 0.048(3) 0.056(3) 0.005(3) -0.014(3) -0.007(3)
C12 0.045(3) 0.067(4) 0.084(5) -0.005(4) 0.018(3) -0.031(4)
C13 0.093(5) 0.061(4) 0.036(3) -0.017(4) 0.026(3) -0.010(3)
C14 0.103(6) 0.045(3) 0.032(3) -0.007(4) -0.019(3) 0.012(2)
C15 0.051(3) 0.037(3) 0.046(3) 0.006(2) -0.005(2) -0.003(2)

loop_
_atom_type_symbol
_atom_type_description
_atom_type_scat_dispersion_real
_atom_type_scat_dispersion_imag
_atom_type_scat_source
C C 0.0033 0.0016 'International Tables Vol C Tables 4.2.6.8 and 6.1.1.4'
H H 0.0000 0.0000 'International Tables Vol C Tables 4.2.6.8 and 6.1.1.4'
Br Br -0.2901 2.4595 'International Tables Vol C Tables 4.2.6.8 and 6.1.1.4'
N N 0.0061 0.0033 'International Tables Vol C Tables 4.2.6.8 and 6.1.1.4'
S S 0.1246 0.1234 'International Tables Vol C Tables 4.2.6.8 and 6.1.1.4'
O O 0.0106 0.0060 'International Tables Vol C Tables 4.2.6.8 and 6.1.1.4'

loop_
_geom_angle_atom_site_label_1
_geom_angle_atom_site_label_2
_geom_angle_atom_site_label_3
_geom_angle
H1D O1 H1C 106.0
C3 S1 C2 91.2(2)
C4 N1 N2 117.6(4)
C3 N2 N1 117.5(4)
C3 N2 C1 116.3(4)
N1 N2 C1 125.7(4)
C3 N3 H3A 118.3
C3 N3 H3B 123.4
H3A N3 H3B 117.9
C7 N4 C8 117.3(4)
N2 C1 C2 106.9(4)
N2 C1 H1A 110.3
C2 C1 H1A 110.3
N2 C1 H1B 110.3
C2 C1 H1B 110.3
H1A C1 H1B 108.6
C1 C2 C10 115.6(4)
C1 C2 S1 104.9(3)
C10 C2 S1 109.6(3)
C1 C2 H2A 108.8
C10 C2 H2A 108.8
S1 C2 H2A 108.8
N3 C3 N2 124.7(4)
N3 C3 S1 121.8(4)
N2 C3 S1 113.5(3)
N1 C4 C5 119.3(4)
N1 C4 H4A 120.3
C5 C4 H4A 120.3
C9 C5 C6 118.3(4)
C9 C5 C4 123.1(4)
C6 C5 C4 118.6(4)
C7 C6 C5 118.0(5)
C7 C6 H6A 121.0
C5 C6 H6A 121.0
N4 C7 C6 123.8(5)
N4 C7 H7A 118.1
C6 C7 H7A 118.1
N4 C8 C9 123.4(5)
N4 C8 H8A 118.3
C9 C8 H8A 118.3
C8 C9 C5 119.0(5)
C8 C9 H9A 120.5
C5 C9 H9A 120.5
C11 C10 C15 119.2(5)
C11 C10 C2 124.8(5)
C15 C10 C2 116.0(5)
C12 C11 C10 120.4(6)
C12 C11 H11A 119.8
C10 C11 H11A 119.8
C11 C12 C13 120.5(6)
C11 C12 H12A 119.8
C13 C12 H12A 119.8
C12 C13 C14 119.6(6)
C12 C13 H13A 120.2
C14 C13 H13A 120.2
C15 C14 C13 119.6(6)
C15 C14 H14A 120.2
C13 C14 H14A 120.2
C14 C15 C10 120.5(6)
C14 C15 H15A 119.7
C10 C15 H15A 119.7

loop_
_geom_bond_atom_site_label_1
_geom_bond_atom_site_label_2
_geom_bond_distance
O1 H1D 0.9500
O1 H1C 0.9500
S1 C3 1.725(4)
S1 C2 1.848(5)
N1 C4 1.266(6)
N1 N2 1.380(5)
N2 C3 1.327(6)
N2 C1 1.459(6)
N3 C3 1.310(6)
N3 H3A 0.9000
N3 H3B 0.9000
N4 C7 1.322(8)
N4 C8 1.337(8)
C1 C2 1.519(6)
C1 H1A 0.9700
C1 H1B 0.9700
C2 C10 1.529(7)
C2 H2A 0.9800
C4 C5 1.484(6)
C4 H4A 0.9300
C5 C9 1.384(7)
C5 C6 1.391(7)
C6 C7 1.389(7)
C6 H6A 0.9300
C7 H7A 0.9300
C8 C9 1.372(7)
C8 H8A 0.9300
C9 H9A 0.9300
C10 C11 1.374(8)
C10 C15 1.384(7)
C11 C12 1.367(10)
C11 H11A 0.9300
C12 C13 1.378(11)
C12 H12A 0.9300
C13 C14 1.383(11)
C13 H13A 0.9300
C14 C15 1.376(9)
C14 H14A 0.9300
C15 H15A 0.9300

loop_
_geom_hbond_atom_site_label_D
_geom_hbond_atom_site_label_H
_geom_hbond_atom_site_label_A
_geom_hbond_site_symmetry_A
_geom_hbond_distance_DH
_geom_hbond_distance_HA
_geom_hbond_distance_DA
_geom_hbond_angle_DHA
O1 H1C Br1 . 0.95 2.39 3.333(4) 169.1
O1 H1D Br1 1_655 0.95 2.56 3.427(5) 151.8
N3 H3A Br1 1_545 0.90 2.45 3.333(4) 166.5
N3 H3B N4 2_747 0.90 1.99 2.840(6) 157.8
C9 H9A Cg2 2_747 0.93 2.96 3.650(5) 132
C12 H12A Cg3 2_746 0.93 2.82 3.565(8) 137
C15 H15A Cg3 2_656 0.93 2.80 3.548(6) 135

loop_
_geom_torsion_atom_site_label_1
_geom_torsion_atom_site_label_2
_geom_torsion_atom_site_label_3
_geom_torsion_atom_site_label_4
_geom_torsion
C4 N1 N2 C3 173.3(4)
C4 N1 N2 C1 1.8(7)
C3 N2 C1 C2 22.4(6)
N1 N2 C1 C2 -166.1(4)
N2 C1 C2 C10 -148.0(4)
N2 C1 C2 S1 -27.1(5)
C3 S1 C2 C1 21.6(3)
C3 S1 C2 C10 146.3(4)
N1 N2 C3 N3 0.9(7)
C1 N2 C3 N3 173.2(5)
N1 N2 C3 S1 -177.7(3)
C1 N2 C3 S1 -5.5(5)
C2 S1 C3 N3 171.0(4)
C2 S1 C3 N2 -10.3(4)
N2 N1 C4 C5 178.3(4)
N1 C4 C5 C9 -3.0(7)
N1 C4 C5 C6 176.7(5)
C9 C5 C6 C7 0.2(8)
C4 C5 C6 C7 -179.6(5)
C8 N4 C7 C6 0.8(8)
C5 C6 C7 N4 -0.8(9)
C7 N4 C8 C9 -0.1(8)
N4 C8 C9 C5 -0.4(8)
C6 C5 C9 C8 0.3(7)
C4 C5 C9 C8 -179.9(5)
C1 C2 C10 C11 27.7(7)
S1 C2 C10 C11 -90.6(6)
C1 C2 C10 C15 -152.3(5)
S1 C2 C10 C15 89.3(5)
C15 C10 C11 C12 5.0(9)
C2 C10 C11 C12 -175.1(6)
C10 C11 C12 C13 -3.8(11)
C11 C12 C13 C14 0.6(11)
C12 C13 C14 C15 1.4(10)
C13 C14 C15 C10 -0.1(9)
C11 C10 C15 C14 -3.1(9)
C2 C10 C15 C14 177.0(5)

_cod_database_fobs_code 2243189
